data_7027486
loop_
_publ_author_name
'Wong, Wai-Kwok'
'Zhang, Lilu'
'Xue, Feng'
'Mak, Thomas C. W.'

_publ_section_title
;
 Synthesis, characterization and crystal structures of neutral mono- and
 di-nuclear lanthanide(III) porphyrinate complexes
;
_journal_issue 17
_journal_name_full 'Journal of the Chemical Society, Dalton Transactions'
_journal_page_first 3053
_journal_paper_doi 10.1039/a903127h
_journal_year 1999
_chemical_formula_sum 'C106.5 H88 N8 O11 Yb2'
_chemical_formula_weight 2001.93
_chemical_name_systematic
; 

 ? 

;
_space_group_IT_number 2
_symmetry_cell_setting triclinic
_symmetry_space_group_name_Hall '-P 1'
_symmetry_space_group_name_H-M 'P -1'
_atom_sites_solution_hydrogens geom
_atom_sites_solution_primary direct
_atom_sites_solution_secondary difmap
_audit_creation_method Manual
_cell_angle_alpha 70.26(2)
_cell_angle_beta 72.93(2)
_cell_angle_gamma 68.06(2)
_cell_formula_units_Z 2
_cell_length_a 15.807(2)
_cell_length_b 18.212(2)
_cell_length_c 18.864(2)
_cell_measurement_reflns_used '135 from 4 still frames'
_cell_measurement_temperature 293(2)
_cell_measurement_theta_max 26
_cell_measurement_theta_min 2
_cell_volume 4653.3(12)
_computing_cell_refinement 'BioteX 1.0 (MSC, 1995)'
_computing_data_collection 'BioteX 1.0 (MSC, 1995)'
_computing_data_reduction 'BioteX 1.0 (MSC, 1995)'
_computing_molecular_graphics 'XP in SHELXTL-PC (Siemens, 1990)'
_computing_structure_refinement 'XLS in SHELXTL-PC (Siemens, 1990)'
_computing_structure_solution 'XS in SHELXTL-PC (Siemens, 1990)'
_diffrn_ambient_temperature 293(2)
_diffrn_measured_fraction_theta_full 0.785
_diffrn_measured_fraction_theta_max 0.785
_diffrn_measurement_device_type 'Rigaku RAXIS IIc'
_diffrn_measurement_method
;

Data was collected to 0.82\%A and 80% completeness by taking

45 oscillation frames in the range of 0 - 180\%, \D\f = 4\%,

8 min. per frame.  Crystal to detector distance is 78.035 mm,

background level -80.

;
_diffrn_radiation_monochromator graphite
_diffrn_radiation_source
;

Rigaku RU-200 rotating-anode generator powered at 50kV / 90mA

;
_diffrn_radiation_type MoK\a
_diffrn_radiation_wavelength 0.71073
_diffrn_reflns_av_R_equivalents 0.0000
_diffrn_reflns_av_sigmaI/netI 0.0914
_diffrn_reflns_limit_h_max 19
_diffrn_reflns_limit_h_min -18
_diffrn_reflns_limit_k_max 22
_diffrn_reflns_limit_k_min -20
_diffrn_reflns_limit_l_max 22
_diffrn_reflns_limit_l_min 0
_diffrn_reflns_number 13644
_diffrn_reflns_theta_full 25.53
_diffrn_reflns_theta_max 25.53
_diffrn_reflns_theta_min 1.42
_exptl_absorpt_coefficient_mu 2.063
_exptl_absorpt_correction_T_max 1.095
_exptl_absorpt_correction_T_min 0.929
_exptl_absorpt_correction_type ABSCOR
_exptl_crystal_colour 'Dark red'
_exptl_crystal_density_diffrn 1.429
_exptl_crystal_density_method 'not measured'
_exptl_crystal_description prism
_exptl_crystal_F_000 2022
_exptl_crystal_size_max 0.25
_exptl_crystal_size_mid 0.20
_exptl_crystal_size_min 0.10
_refine_diff_density_max 3.88
_refine_diff_density_min -0.78
_refine_diff_density_rms 0.175
_refine_ls_extinction_method -0.00020(2)
_refine_ls_goodness_of_fit_ref 1.80
_refine_ls_hydrogen_treatment mixed
_refine_ls_matrix_type full
_refine_ls_number_parameters 1173
_refine_ls_number_reflns 9883
_refine_ls_number_restraints 0
_refine_ls_R_factor_all 0.0899
_refine_ls_R_factor_gt 0.0683
_refine_ls_shift/su_max 0.062
_refine_ls_shift/su_mean 0.008
_refine_ls_structure_factor_coef F
_refine_ls_weighting_details 'calc w=1/[\s^2^(Fo) + 0.0005Fo^2^]'
_refine_ls_weighting_scheme calc
_refine_ls_wR_factor_gt 0.0893
_refine_ls_wR_factor_ref 0.1037
_reflns_number_gt 9883
_reflns_number_total 13644
_reflns_threshold_expression >3sigma(I)
_cod_data_source_file 903127hsup1.cif
_cod_data_source_block 3
_cod_depositor_comments
;
The following automatic conversions were performed:
'_atom_site_symetry_multiplicity' tag replaced with
'_atom_site_symmetry_multiplicity'.

Automatic conversion script
Id: cif_correct_tags 1440 2010-10-19 06:21:57Z saulius 

The following automatic conversions were performed:

'_symmetry_cell_setting' value 'Triclinic' changed to 'triclinic'
according to /home/saulius/struct/CIF-dictionaries/cif_core.dic
dictionary named 'cif_core.dic' version 2.4.2 from 2011-04-26.

Automatic conversion script
Id: cif_fix_values 1891 2012-01-12 08:04:46Z andrius 
;
_cod_original_cell_volume 4653.3(5)
_cod_original_sg_symbol_H-M P-1
_cod_original_formula_sum 'C106.50 H88 N8 O11 Yb2'
_cod_database_code 7027486

loop_
_symmetry_equiv_pos_as_xyz
'x, y, z'
'-x, -y, -z'

loop_
_atom_site_label
_atom_site_type_symbol
_atom_site_fract_x
_atom_site_fract_y
_atom_site_fract_z
_atom_site_U_iso_or_equiv
_atom_site_adp_type
_atom_site_occupancy
_atom_site_symmetry_multiplicity
_atom_site_calc_flag
_atom_site_refinement_flags
Yb1 Yb 0.04160(3) 0.07818(3) -0.08203(2) 0.0490(2) Uani 1 1 d D
N1 N 0.1154(4) 0.1546(4) -0.0559(4) 0.054(1) Uani 1 1 d D
N2 N 0.1489(4) 0.1108(4) -0.1965(3) 0.055(1) Uani 1 1 d D
N3 N -0.0463(4) 0.1377(4) -0.1791(3) 0.052(1) Uani 1 1 d D
N4 N -0.0827(4) 0.1751(5) -0.0364(3) 0.072(1) Uani 1 1 d D
C1 C 0.0838(5) 0.1839(5) 0.0101(4) 0.055(1) Uani 1 1 d D
C2 C 0.1610(5) 0.1933(5) 0.0293(4) 0.066(1) Uani 1 1 d D
H2A H 0.1576 0.2131 0.0716 0.100 Uiso 1 1 calc R
C3 C 0.2371(5) 0.1677(5) -0.0213(4) 0.064(1) Uani 1 1 d D
H3A H 0.2984 0.1683 -0.0240 0.100 Uiso 1 1 calc R
C4 C 0.2094(4) 0.1430(4) -0.0745(4) 0.054(1) Uani 1 1 d D
C5 C 0.2670(4) 0.1192(5) -0.1396(4) 0.052(1) Uani 1 1 d D
C6 C 0.2389(4) 0.1055(4) -0.1976(4) 0.051(1) Uani 1 1 d D
C7 C 0.2989(5) 0.0882(5) -0.2683(4) 0.061(1) Uani 1 1 d D
H7A H 0.3639 0.0833 -0.2832 0.100 Uiso 1 1 calc R
C8 C 0.2455(5) 0.0820(5) -0.3090(4) 0.063(1) Uani 1 1 d D
H8A H 0.2657 0.0712 -0.3587 0.100 Uiso 1 1 calc R
C9 C 0.1499(5) 0.0945(4) -0.2628(4) 0.052(1) Uani 1 1 d D
C10 C 0.0758(4) 0.0926(5) -0.2858(4) 0.060(1) Uani 1 1 d D
C11 C -0.0162(4) 0.1128(5) -0.2457(4) 0.053(1) Uani 1 1 d D
C12 C -0.0948(5) 0.1140(5) -0.2715(4) 0.067(1) Uani 1 1 d D
H12A H -0.0915 0.0984 -0.3163 0.100 Uiso 1 1 calc R
C13 C -0.1723(5) 0.1396(5) -0.2208(4) 0.063(1) Uani 1 1 d D
H13A H -0.2349 0.1461 -0.2226 0.100 Uiso 1 1 calc R
C14 C -0.1428(4) 0.1568(5) -0.1628(4) 0.057(1) Uani 1 1 d D
C15 C -0.2020(4) 0.1892(5) -0.1030(4) 0.052(1) Uani 1 1 d D
C16 C -0.1725(5) 0.2033(5) -0.0465(4) 0.055(1) Uani 1 1 d D
C17 C -0.2350(5) 0.2453(5) 0.0087(4) 0.070(1) Uani 1 1 d D
H17A H -0.3014 0.2650 0.0143 0.100 Uiso 1 1 calc R
C18 C -0.1818(5) 0.2526(5) 0.0525(4) 0.066(1) Uani 1 1 d D
H18A H -0.2041 0.2792 0.0935 0.100 Uiso 1 1 calc R
C19 C -0.0849(4) 0.2114(4) 0.0236(4) 0.052(1) Uani 1 1 d D
C20 C 0.0078(5) 0.2072(5) 0.0487(4) 0.060(1) Uani 1 1 d D
C21 C 0.3702(5) 0.1041(5) -0.1476(4) 0.058(1) Uani 1 1 d D
C22 C 0.4175(5) 0.1556(5) -0.2034(4) 0.062(1) Uani 1 1 d D
H22A H 0.3839 0.2016 -0.2385 0.100 Uiso 1 1 calc R
C23 C 0.5126(5) 0.1411(5) -0.2108(4) 0.066(1) Uani 1 1 d D
H23A H 0.5430 0.1796 -0.2469 0.100 Uiso 1 1 calc R
C24 C 0.5608(5) 0.0734(5) -0.1646(4) 0.065(1) Uani 1 1 d D
C25 C 0.5181(5) 0.0195(5) -0.1082(4) 0.074(1) Uani 1 1 d D
H25A H 0.5542 -0.0294 -0.0775 0.100 Uiso 1 1 calc R
C26 C 0.4230(5) 0.0361(5) -0.0989(4) 0.076(1) Uani 1 1 d D
H26A H 0.3916 0.0019 -0.0574 0.100 Uiso 1 1 calc R
C27 C 0.7074(5) 0.0039(5) -0.1318(5) 0.131(1) Uani 1 1 d D
H27A H 0.7715 -0.0054 -0.1474 0.150 Uiso 1 1 calc R
H27B H 0.6849 0.0015 -0.0801 0.150 Uiso 1 1 calc R
H27C H 0.7020 -0.0536 -0.1344 0.150 Uiso 1 1 calc R
C28 C 0.0932(5) 0.0698(5) -0.3598(4) 0.060(1) Uani 1 1 d D
C29 C 0.1453(5) 0.0085(5) -0.3643(5) 0.084(1) Uani 1 1 d D
H29A H 0.1718 -0.0450 -0.3207 0.100 Uiso 1 1 calc R
C30 C 0.1606(5) -0.0361(5) -0.4266(5) 0.106(1) Uani 1 1 d D
H30A H 0.1942 -0.0919 -0.4282 0.100 Uiso 1 1 calc R
C31 C 0.1256(5) 0.0190(5) -0.4893(4) 0.092(1) Uani 1 1 d D
C32 C 0.0710(5) 0.1015(5) -0.4885(5) 0.086(1) Uani 1 1 d D
H32A H 0.0458 0.1384 -0.5327 0.100 Uiso 1 1 calc R
C33 C 0.0584(5) 0.1235(5) -0.4210(4) 0.079(1) Uani 1 1 d D
H33A H 0.0241 0.1790 -0.4187 0.100 Uiso 1 1 calc R
C34 C 0.1033(5) 0.0442(5) -0.6226(5) 0.161(1) Uani 1 1 d D
H34A H 0.1200 0.0155 -0.6614 0.150 Uiso 1 1 calc R
H34B H 0.0369 0.0644 -0.6090 0.150 Uiso 1 1 calc R
H34C H 0.1284 0.0893 -0.6419 0.150 Uiso 1 1 calc R
C35 C -0.3039(4) 0.2118(4) -0.0982(4) 0.052(1) Uani 1 1 d D
C36 C -0.3573(5) 0.1701(5) -0.0366(4) 0.065(1) Uani 1 1 d D
H36A H -0.3275 0.1293 0.0039 0.100 Uiso 1 1 calc R
C37 C -0.4510(5) 0.1890(5) -0.0315(4) 0.074(1) Uani 1 1 d D
H37A H -0.4867 0.1592 0.0109 0.100 Uiso 1 1 calc R
C38 C -0.4931(5) 0.2488(5) -0.0896(4) 0.067(1) Uani 1 1 d D
C39 C -0.4432(5) 0.2905(5) -0.1497(4) 0.070(1) Uani 1 1 d D
H39A H -0.4735 0.3342 -0.1883 0.100 Uiso 1 1 calc R
C40 C -0.3492(5) 0.2704(5) -0.1543(4) 0.069(1) Uani 1 1 d D
H40A H -0.3119 0.2961 -0.1988 0.100 Uiso 1 1 calc R
C41 C -0.6370(5) 0.3273(5) -0.1364(5) 0.089(1) Uani 1 1 d D
H41A H -0.7024 0.3342 -0.1238 0.150 Uiso 1 1 calc R
H41B H -0.6272 0.3782 -0.1423 0.150 Uiso 1 1 calc R
H41C H -0.6107 0.3110 -0.1836 0.150 Uiso 1 1 calc R
C42 C -0.0273(4) 0.2282(5) 0.1220(4) 0.058(1) Uani 1 1 d D
C43 C -0.0579(5) 0.1804(5) 0.1895(4) 0.094(1) Uani 1 1 d D
H43A H -0.0681 0.1313 0.1906 0.100 Uiso 1 1 calc R
C44 C -0.0741(5) 0.2009(5) 0.2597(5) 0.112(1) Uani 1 1 d D
H44A H -0.0965 0.1672 0.3078 0.100 Uiso 1 1 calc R
C45 C -0.0576(5) 0.2703(5) 0.2599(4) 0.097(1) Uani 1 1 d D
C46 C -0.0269(5) 0.3163(5) 0.1934(5) 0.102(1) Uani 1 1 d D
H46A H -0.0137 0.3641 0.1922 0.100 Uiso 1 1 calc R
C47 C -0.0127(5) 0.2954(5) 0.1252(4) 0.083(1) Uani 1 1 d D
H47A H 0.0076 0.3305 0.0773 0.100 Uiso 1 1 calc R
C48 C -0.1174(6) 0.2727(6) 0.3885(5) 0.249(1) Uani 1 1 d D
H48A H -0.1113 0.2968 0.4241 0.150 Uiso 1 1 calc R
H48B H -0.1804 0.2938 0.3808 0.150 Uiso 1 1 calc R
H48C H -0.1012 0.2143 0.4086 0.150 Uiso 1 1 calc R
O1 O 0.6536(4) 0.0640(4) -0.1811(4) 0.095(1) Uani 1 1 d D
O2 O 0.1425(5) 0.0086(5) -0.5562(4) 0.126(1) Uani 1 1 d D
O3 O -0.5888(4) 0.2645(4) -0.0767(4) 0.085(1) Uani 1 1 d D
O4 O -0.0710(5) 0.2933(5) 0.3259(4) 0.161(1) Uani 1 1 d D
O9 O 0.0485(4) 0.0043(4) 0.0402(3) 0.057(1) Uani 1 1 d D
O10 O 0.1566(4) -0.0458(4) -0.1045(4) 0.119(1) Uani 1 1 d D
Yb2 Yb -0.50051(3) 0.56438(3) 0.40687(2) 0.0524(2) Uani 1 1 d D
N5 N -0.4249(4) 0.6617(4) 0.3678(4) 0.059(1) Uani 1 1 d D
N6 N -0.6233(4) 0.6833(4) 0.3932(4) 0.057(1) Uani 1 1 d D
N7 N -0.5801(4) 0.5453(4) 0.3313(3) 0.060(1) Uani 1 1 d D
N8 N -0.3813(4) 0.5232(4) 0.3123(4) 0.058(1) Uani 1 1 d D
C49 C -0.3288(5) 0.6469(5) 0.3466(4) 0.060(1) Uani 1 1 d D
C50 C -0.3053(5) 0.7024(5) 0.3684(4) 0.070(1) Uani 1 1 d D
H50A H -0.2427 0.7019 0.3624 0.100 Uiso 1 1 calc R
C51 C -0.3860(5) 0.7584(5) 0.3982(4) 0.063(1) Uani 1 1 d D
H51A H -0.3908 0.8027 0.4173 0.100 Uiso 1 1 calc R
C52 C -0.4599(5) 0.7324(5) 0.3970(4) 0.063(1) Uani 1 1 d D
C53 C -0.5564(5) 0.7755(5) 0.4165(4) 0.057(1) Uani 1 1 d D
C54 C -0.6290(5) 0.7529(5) 0.4122(4) 0.056(1) Uani 1 1 d D
C55 C -0.7246(5) 0.8025(5) 0.4265(4) 0.065(1) Uani 1 1 d D
H55A H -0.7482 0.8529 0.4417 0.100 Uiso 1 1 calc R
C56 C -0.7741(5) 0.7605(5) 0.4163(4) 0.069(1) Uani 1 1 d D
H56A H -0.8406 0.7767 0.4234 0.100 Uiso 1 1 calc R
C57 C -0.7115(4) 0.6868(5) 0.3934(4) 0.062(1) Uani 1 1 d D
C58 C -0.7363(5) 0.6288(5) 0.3770(4) 0.056(1) Uani 1 1 d D
C59 C -0.6779(5) 0.5657(5) 0.3464(4) 0.064(1) Uani 1 1 d D
C60 C -0.7034(5) 0.5090(5) 0.3264(4) 0.079(1) Uani 1 1 d D
H60A H -0.7655 0.5088 0.3313 0.100 Uiso 1 1 calc R
C61 C -0.6247(5) 0.4556(5) 0.3011(5) 0.080(1) Uani 1 1 d D
H61A H -0.6201 0.4106 0.2830 0.100 Uiso 1 1 calc R
C62 C -0.5457(5) 0.4758(5) 0.3021(4) 0.061(1) Uani 1 1 d D
C63 C -0.4489(5) 0.4363(5) 0.2766(4) 0.069(1) Uani 1 1 d D
C64 C -0.3771(5) 0.4629(5) 0.2752(4) 0.063(1) Uani 1 1 d D
C65 C -0.2827(5) 0.4383(5) 0.2316(4) 0.073(1) Uani 1 1 d D
H65A H -0.2588 0.3972 0.2036 0.100 Uiso 1 1 calc R
C66 C -0.2354(5) 0.4814(5) 0.2404(4) 0.072(1) Uani 1 1 d D
H66A H -0.1717 0.4782 0.2172 0.100 Uiso 1 1 calc R
C67 C -0.2954(5) 0.5334(5) 0.2889(4) 0.062(1) Uani 1 1 d D
C68 C -0.2688(5) 0.5861(5) 0.3093(4) 0.058(1) Uani 1 1 d D
C69 C -0.5767(5) 0.8521(5) 0.4406(4) 0.058(1) Uani 1 1 d D
C70 C -0.5727(5) 0.8502(5) 0.5131(4) 0.081(1) Uani 1 1 d D
H70A H -0.5565 0.7977 0.5492 0.100 Uiso 1 1 calc R
C71 C -0.5886(5) 0.9181(5) 0.5342(5) 0.097(1) Uani 1 1 d D
H71A H -0.5836 0.9145 0.5848 0.100 Uiso 1 1 calc R
C72 C -0.6156(5) 0.9911(5) 0.4848(5) 0.082(1) Uani 1 1 d D
C73 C -0.6196(5) 0.9957(5) 0.4120(5) 0.100(1) Uani 1 1 d D
H73A H -0.6321 1.0473 0.3743 0.100 Uiso 1 1 calc R
C74 C -0.5989(5) 0.9231(5) 0.3927(5) 0.107(1) Uani 1 1 d D
H74A H -0.6034 0.9250 0.3425 0.100 Uiso 1 1 calc R
C75 C -0.6725(5) 1.1413(5) 0.4664(5) 0.184(1) Uani 1 1 d D
H75A H -0.6798 1.1795 0.4942 0.150 Uiso 1 1 calc R
H75B H -0.6324 1.1528 0.4175 0.150 Uiso 1 1 calc R
H75C H -0.7321 1.1464 0.4589 0.150 Uiso 1 1 calc R
C76 C -0.8363(5) 0.6369(5) 0.3957(4) 0.062(1) Uani 1 1 d D
C77 C -0.8925(5) 0.6782(5) 0.3432(5) 0.073(1) Uani 1 1 d D
H77A H -0.8661 0.7024 0.2918 0.100 Uiso 1 1 calc R
C78 C -0.9883(5) 0.6844(5) 0.3623(5) 0.077(1) Uani 1 1 d D
H78A H -1.0262 0.7107 0.3237 0.100 Uiso 1 1 calc R
C79 C -1.0276(5) 0.6497(5) 0.4365(5) 0.082(1) Uani 1 1 d D
C80 C -0.9739(5) 0.6109(5) 0.4872(5) 0.133(1) Uani 1 1 d D
H80A H -1.0005 0.5907 0.5399 0.100 Uiso 1 1 calc R
C81 C -0.8781(5) 0.6026(5) 0.4670(5) 0.124(1) Uani 1 1 d D
H81A H -0.8395 0.5663 0.5035 0.100 Uiso 1 1 calc R
C82 C -1.1634(5) 0.6290(6) 0.5198(5) 0.201(1) Uani 1 1 d D
H82A H -1.2280 0.6393 0.5216 0.150 Uiso 1 1 calc R
H82B H -1.1326 0.5711 0.5311 0.150 Uiso 1 1 calc R
H82C H -1.1572 0.6511 0.5569 0.150 Uiso 1 1 calc R
C83 C -0.4243(5) 0.3609(5) 0.2512(4) 0.071(1) Uani 1 1 d D
C84 C -0.4587(5) 0.3571(5) 0.1940(4) 0.084(1) Uani 1 1 d D
H84A H -0.5002 0.4056 0.1675 0.100 Uiso 1 1 calc R
C85 C -0.4322(5) 0.2834(5) 0.1740(5) 0.088(1) Uani 1 1 d D
H85A H -0.4542 0.2817 0.1324 0.100 Uiso 1 1 calc R
C86 C -0.3775(5) 0.2154(5) 0.2119(5) 0.084(1) Uani 1 1 d D
C87 C -0.3457(5) 0.2160(5) 0.2711(5) 0.098(1) Uani 1 1 d D
H87A H -0.3063 0.1663 0.2982 0.100 Uiso 1 1 calc R
C88 C -0.3677(5) 0.2902(5) 0.2888(5) 0.091(1) Uani 1 1 d D
H88A H -0.3434 0.2920 0.3290 0.100 Uiso 1 1 calc R
C89 C -0.4179(5) 0.1210(5) 0.1803(5) 0.141(1) Uani 1 1 d D
H89A H -0.3922 0.0675 0.1712 0.150 Uiso 1 1 calc R
H89B H -0.4694 0.1216 0.2228 0.150 Uiso 1 1 calc R
H89C H -0.4388 0.1605 0.1353 0.150 Uiso 1 1 calc R
C90 C -0.1701(5) 0.5840(5) 0.2844(4) 0.062(1) Uani 1 1 d D
C91 C -0.1406(5) 0.6480(5) 0.2319(4) 0.070(1) Uani 1 1 d D
H91A H -0.1866 0.6963 0.2104 0.100 Uiso 1 1 calc R
C92 C -0.0501(5) 0.6448(5) 0.2071(4) 0.073(1) Uani 1 1 d D
H92A H -0.0324 0.6905 0.1703 0.100 Uiso 1 1 calc R
C93 C 0.0174(5) 0.5775(5) 0.2378(5) 0.078(1) Uani 1 1 d D
C94 C -0.0100(5) 0.5104(5) 0.2921(5) 0.083(1) Uani 1 1 d D
H94A H 0.0358 0.4627 0.3146 0.100 Uiso 1 1 calc R
C95 C -0.1047(5) 0.5171(5) 0.3126(4) 0.080(1) Uani 1 1 d D
H95A H -0.1236 0.4715 0.3483 0.100 Uiso 1 1 calc R
C96 C 0.1447(5) 0.6250(5) 0.1652(5) 0.103(1) Uani 1 1 d D
H96A H 0.2114 0.6077 0.1566 0.150 Uiso 1 1 calc R
H96B H 0.1251 0.6381 0.1176 0.150 Uiso 1 1 calc R
H96C H 0.1203 0.6726 0.1849 0.150 Uiso 1 1 calc R
O5 O -0.6353(5) 1.0624(4) 0.5108(4) 0.118(1) Uani 1 1 d D
O6 O -1.1214(4) 0.6596(5) 0.4485(4) 0.110(1) Uani 1 1 d D
O7 O -0.3515(5) 0.1394(4) 0.1951(4) 0.118(1) Uani 1 1 d D
O8 O 0.1126(4) 0.5620(4) 0.2193(4) 0.095(1) Uani 1 1 d D
O11 O -0.6054(5) 0.5111(5) 0.5124(5) 0.094(1) Uani 0.5 1 d P
O12 O -0.5278(6) 0.5814(5) 0.5333(5) 0.112(1) Uani 0.5 1 d P
C101 C -0.7677(5) 0.2719(5) 0.2546(4) 0.171(1) Uani 0.5 1 d PGD
C102 C -0.7372 0.2153 0.2107 0.178(1) Uani 0.5 1 d PGD
C103 C -0.6798 0.2297 0.1388 0.133(1) Uani 0.5 1 d PG
C104 C -0.6529 0.3007 0.1108 0.132(1) Uani 0.5 1 d PG
C105 C -0.6834 0.3572 0.1546 0.145(1) Uani 0.5 1 d PG
C106 C -0.7408 0.3428 0.2265 0.133(1) Uani 0.5 1 d PGD
C107 C -0.8432(5) 0.2646(5) 0.3244(5) 0.339(1) Uani 0.5 1 d PD
C108 C 0.0962(5) 0.4581(6) -0.0159(5) 0.204(1) Uani 0.5 1 d PD
C109 C 0.0328(5) 0.4656(5) -0.0570(5) 0.136(1) Uani 0.5 1 d PD
C110 C -0.0607(4) 0.5062(6) -0.0390(5) 0.182(1) Uani 0.5 1 d PD
C111 C -0.5824(4) 0.5483(5) 0.0316(5) 0.145(1) Uani 0.5 1 d PD
C112 C -0.4943(5) 0.5465(5) 0.0314(5) 0.131(1) Uani 0.5 1 d PD
C113 C -0.4155(5) 0.4898(5) 0.0042(6) 0.171(1) Uani 0.5 1 d PD

loop_
_atom_site_aniso_label
_atom_site_aniso_U_11
_atom_site_aniso_U_22
_atom_site_aniso_U_33
_atom_site_aniso_U_23
_atom_site_aniso_U_13
_atom_site_aniso_U_12
Yb1 0.0381(2) 0.0532(3) 0.0545(2) -0.0180(2) -0.0102(2) -0.0068(2)
N1 0.039(1) 0.061(1) 0.064(1) -0.022(1) -0.003(1) -0.018(1)
N2 0.039(1) 0.063(1) 0.062(1) -0.018(1) -0.011(1) -0.013(1)
N3 0.038(1) 0.055(1) 0.057(1) -0.016(1) -0.008(1) -0.007(1)
N4 0.015(1) 0.137(1) 0.043(1) -0.007(1) -0.007(1) -0.015(1)
C1 0.050(1) 0.055(1) 0.063(1) -0.022(1) -0.015(1) -0.008(1)
C2 0.053(1) 0.074(1) 0.068(1) -0.023(1) -0.007(1) -0.016(1)
C3 0.047(1) 0.083(1) 0.068(1) -0.011(1) -0.015(1) -0.031(1)
C4 0.042(1) 0.057(1) 0.074(1) -0.019(1) -0.012(1) -0.024(1)
C5 0.037(1) 0.067(1) 0.050(1) -0.020(1) -0.010(1) -0.009(1)
C6 0.039(1) 0.056(1) 0.052(1) -0.020(1) -0.002(1) -0.004(1)
C7 0.051(1) 0.060(1) 0.073(1) -0.029(1) 0.002(1) -0.018(1)
C8 0.053(1) 0.067(1) 0.069(1) -0.019(1) -0.013(1) -0.017(1)
C9 0.057(1) 0.054(1) 0.043(1) -0.029(1) -0.006(1) 0.000(1)
C10 0.042(1) 0.074(1) 0.064(1) -0.024(1) -0.014(1) -0.007(1)
C11 0.042(1) 0.057(1) 0.061(1) -0.011(1) -0.016(1) -0.015(1)
C12 0.059(1) 0.086(1) 0.067(1) -0.032(1) -0.015(1) -0.020(1)
C13 0.050(1) 0.070(1) 0.072(1) -0.030(1) -0.013(1) -0.008(1)
C14 0.039(1) 0.059(1) 0.068(1) -0.017(1) -0.029(1) 0.009(1)
C15 0.039(1) 0.054(1) 0.050(1) -0.009(1) -0.009(1) -0.004(1)
C16 0.052(1) 0.051(1) 0.048(1) -0.021(1) 0.000(1) 0.003(1)
C17 0.060(1) 0.075(1) 0.075(1) -0.031(1) -0.014(1) -0.010(1)
C18 0.056(1) 0.064(1) 0.072(1) -0.023(1) -0.008(1) -0.009(1)
C19 0.039(1) 0.041(1) 0.068(1) -0.007(1) -0.015(1) -0.007(1)
C20 0.057(1) 0.060(1) 0.063(1) -0.018(1) -0.016(1) -0.013(1)
C21 0.048(1) 0.059(1) 0.070(1) -0.026(1) -0.005(1) -0.015(1)
C22 0.051(1) 0.073(1) 0.070(1) -0.023(1) -0.018(1) -0.020(1)
C23 0.046(1) 0.082(1) 0.074(1) -0.034(1) -0.004(1) -0.017(1)
C24 0.036(1) 0.070(1) 0.086(1) -0.015(1) -0.020(1) -0.009(1)
C25 0.055(1) 0.069(1) 0.093(1) -0.024(1) -0.018(1) -0.005(1)
C26 0.053(1) 0.082(1) 0.085(1) -0.027(1) -0.021(1) 0.001(1)
C27 0.044(1) 0.124(1) 0.174(1) -0.026(1) -0.022(1) 0.027(1)
C28 0.047(1) 0.070(1) 0.064(1) -0.014(1) -0.009(1) -0.026(1)
C29 0.086(1) 0.093(1) 0.081(1) -0.037(1) -0.016(1) -0.021(1)
C30 0.113(1) 0.089(1) 0.108(1) 0.002(1) -0.030(1) -0.045(1)
C31 0.070(1) 0.132(1) 0.093(1) -0.020(1) -0.010(1) -0.068(1)
C32 0.104(1) 0.075(1) 0.088(1) -0.027(1) -0.028(1) -0.024(1)
C33 0.101(1) 0.062(1) 0.084(1) -0.012(1) -0.039(1) -0.025(1)
C34 0.249(1) 0.163(1) 0.101(1) -0.063(1) -0.062(1) -0.047(1)
C35 0.036(1) 0.054(1) 0.067(1) -0.020(1) -0.012(1) -0.006(1)
C36 0.052(1) 0.060(1) 0.074(1) -0.016(1) -0.025(1) 0.005(1)
C37 0.038(1) 0.083(1) 0.084(1) -0.019(1) -0.011(1) -0.002(1)
C38 0.047(1) 0.073(1) 0.078(1) -0.019(1) -0.014(1) -0.014(1)
C39 0.054(1) 0.076(1) 0.064(1) -0.018(1) -0.015(1) 0.004(1)
C40 0.057(1) 0.063(1) 0.071(1) -0.021(1) -0.014(1) 0.006(1)
C41 0.050(1) 0.099(1) 0.111(1) -0.015(1) -0.041(1) -0.005(1)
C42 0.046(1) 0.077(1) 0.053(1) -0.025(1) -0.003(1) -0.016(1)
C43 0.128(1) 0.120(1) 0.069(1) -0.067(1) -0.019(1) -0.034(1)
C44 0.117(1) 0.154(1) 0.079(1) -0.074(1) -0.019(1) -0.009(1)
C45 0.087(1) 0.160(1) 0.080(1) -0.051(1) -0.001(1) -0.072(1)
C46 0.103(1) 0.126(1) 0.097(1) -0.038(1) -0.007(1) -0.058(1)
C47 0.094(1) 0.083(1) 0.072(1) -0.030(1) -0.009(1) -0.021(1)
C48 0.331(1) 0.231(1) 0.208(1) -0.122(1) -0.098(1) -0.005(1)
O1 0.044(1) 0.118(1) 0.107(1) -0.021(1) -0.015(1) -0.012(1)
O2 0.116(1) 0.147(1) 0.141(1) -0.029(1) -0.017(1) -0.085(1)
O3 0.045(1) 0.097(1) 0.101(1) -0.021(1) -0.021(1) -0.008(1)
O4 0.145(1) 0.272(1) 0.094(1) -0.093(1) 0.027(1) -0.090(1)
O9 0.049(1) 0.060(1) 0.061(1) -0.028(1) -0.020(1) 0.003(1)
O10 0.080(1) 0.060(1) 0.147(1) 0.004(1) 0.025(1) -0.008(1)
Yb2 0.0432(2) 0.0550(3) 0.0564(2) -0.0168(2) -0.0112(2) -0.0076(2)
N5 0.045(1) 0.066(1) 0.067(1) -0.022(1) -0.013(1) -0.009(1)
N6 0.037(1) 0.066(1) 0.071(1) -0.011(1) -0.014(1) -0.021(1)
N7 0.052(1) 0.075(1) 0.053(1) -0.022(1) -0.006(1) -0.016(1)
N8 0.020(1) 0.040(1) 0.108(1) -0.011(1) 0.003(1) -0.023(1)
C49 0.051(1) 0.055(1) 0.077(1) -0.028(1) -0.015(1) -0.007(1)
C50 0.041(1) 0.097(1) 0.075(1) -0.027(1) -0.014(1) -0.019(1)
C51 0.058(1) 0.074(1) 0.068(1) -0.035(1) -0.006(1) -0.019(1)
C52 0.063(1) 0.066(1) 0.061(1) -0.023(1) -0.009(1) -0.014(1)
C53 0.056(1) 0.045(1) 0.061(1) -0.012(1) -0.012(1) -0.006(1)
C54 0.051(1) 0.052(1) 0.065(1) -0.018(1) -0.012(1) -0.013(1)
C55 0.061(1) 0.067(1) 0.075(1) -0.018(1) -0.016(1) -0.028(1)
C56 0.057(1) 0.067(1) 0.070(1) -0.010(1) -0.013(1) -0.009(1)
C57 0.029(1) 0.067(1) 0.065(1) 0.001(1) -0.008(1) -0.007(1)
C58 0.050(1) 0.065(1) 0.057(1) -0.023(1) -0.007(1) -0.018(1)
C59 0.040(1) 0.076(1) 0.069(1) -0.018(1) -0.007(1) -0.014(1)
C60 0.055(1) 0.098(1) 0.103(1) -0.029(1) -0.019(1) -0.042(1)
C61 0.067(1) 0.077(1) 0.120(1) -0.031(1) -0.018(1) -0.043(1)
C62 0.055(1) 0.070(1) 0.066(1) -0.026(1) -0.009(1) -0.021(1)
C63 0.062(1) 0.080(1) 0.065(1) -0.025(1) -0.001(1) -0.026(1)
C64 0.053(1) 0.067(1) 0.071(1) -0.030(1) -0.005(1) -0.013(1)
C65 0.062(1) 0.060(1) 0.085(1) -0.008(1) -0.013(1) -0.018(1)
C66 0.047(1) 0.075(1) 0.084(1) -0.013(1) -0.010(1) -0.017(1)
C67 0.045(1) 0.082(1) 0.052(1) -0.023(1) 0.003(1) -0.016(1)
C68 0.057(1) 0.043(1) 0.063(1) -0.021(1) -0.008(1) 0.004(1)
C69 0.054(1) 0.063(1) 0.059(1) -0.023(1) -0.016(1) -0.008(1)
C70 0.091(1) 0.080(1) 0.084(1) -0.029(1) -0.011(1) -0.036(1)
C71 0.110(1) 0.101(1) 0.097(1) -0.032(1) -0.015(1) -0.048(1)
C72 0.071(1) 0.096(1) 0.102(1) -0.037(1) 0.002(1) -0.053(1)
C73 0.124(1) 0.075(1) 0.098(1) -0.018(1) -0.028(1) -0.027(1)
C74 0.157(1) 0.085(1) 0.091(1) -0.017(1) -0.036(1) -0.049(1)
C75 0.268(1) 0.056(1) 0.278(1) -0.015(1) -0.166(1) -0.045(1)
C76 0.053(1) 0.073(1) 0.069(1) -0.026(1) -0.019(1) -0.014(1)
C77 0.061(1) 0.074(1) 0.085(1) -0.032(1) -0.009(1) -0.015(1)
C78 0.060(1) 0.077(1) 0.104(1) -0.031(1) -0.028(1) -0.013(1)
C79 0.062(1) 0.097(1) 0.099(1) -0.037(1) -0.023(1) -0.019(1)
C80 0.072(1) 0.228(1) 0.073(1) -0.054(1) 0.001(1) -0.012(1)
C81 0.064(1) 0.212(1) 0.080(1) -0.059(1) -0.024(1) 0.009(1)
C82 0.081(1) 0.293(1) 0.151(1) -0.063(1) 0.017(1) 0.010(1)
C83 0.068(1) 0.066(1) 0.081(1) -0.026(1) -0.004(1) -0.023(1)
C84 0.089(1) 0.065(1) 0.096(1) 0.000(1) -0.029(1) -0.034(1)
C85 0.084(1) 0.089(1) 0.096(1) -0.020(1) -0.028(1) -0.028(1)
C86 0.082(1) 0.079(1) 0.096(1) -0.021(1) -0.005(1) -0.044(1)
C87 0.117(1) 0.067(1) 0.108(1) -0.010(1) -0.042(1) -0.024(1)
C88 0.100(1) 0.072(1) 0.096(1) -0.009(1) -0.032(1) -0.025(1)
C89 0.147(1) 0.106(1) 0.209(1) -0.024(1) -0.074(1) -0.069(1)
C90 0.046(1) 0.059(1) 0.074(1) -0.015(1) -0.014(1) -0.009(1)
C91 0.052(1) 0.058(1) 0.073(1) -0.006(1) -0.016(1) 0.008(1)
C92 0.062(1) 0.063(1) 0.087(1) -0.015(1) -0.022(1) -0.010(1)
C93 0.058(1) 0.083(1) 0.092(1) -0.040(1) 0.000(1) -0.014(1)
C94 0.047(1) 0.075(1) 0.106(1) -0.015(1) -0.021(1) 0.004(1)
C95 0.058(1) 0.082(1) 0.086(1) -0.037(1) -0.004(1) 0.005(1)
C96 0.085(1) 0.087(1) 0.133(1) -0.056(1) -0.005(1) -0.003(1)
O5 0.110(1) 0.134(1) 0.152(1) -0.047(1) -0.007(1) -0.091(1)
O6 0.036(1) 0.162(1) 0.125(1) -0.024(1) -0.011(1) -0.039(1)
O7 0.107(1) 0.079(1) 0.167(1) -0.025(1) -0.004(1) -0.055(1)
O8 0.049(1) 0.085(1) 0.123(1) -0.028(1) -0.003(1) 0.007(1)
O11 0.070(1) 0.124(1) 0.038(1) -0.025(1) -0.022(1) 0.044(1)
O12 0.202(1) 0.106(1) 0.031(1) -0.080(1) -0.026(1) 0.018(1)
C101 0.103(1) 0.215(1) 0.139(1) -0.022(1) 0.003(1) -0.032(1)
C102 0.127(1) 0.222(1) 0.169(1) -0.014(1) -0.040(1) -0.064(1)
C103 0.087(1) 0.184(1) 0.138(1) -0.047(1) -0.032(1) -0.039(1)
C104 0.124(1) 0.178(1) 0.122(1) -0.043(1) -0.037(1) -0.064(1)
C105 0.084(1) 0.195(1) 0.145(1) -0.017(1) -0.043(1) -0.039(1)
C106 0.098(1) 0.178(1) 0.146(1) -0.060(1) -0.046(1) -0.029(1)
C107 0.289(1) 0.303(1) 0.259(1) 0.106(1) -0.156(1) -0.002(1)
C108 0.354(1) 0.120(1) 0.141(1) -0.169(1) 0.093(1) -0.050(1)
C109 0.308(1) 0.105(1) 0.038(1) -0.149(1) 0.023(1) -0.023(1)
C110 0.342(1) 0.132(1) 0.100(1) -0.168(1) -0.007(1) 0.014(1)
C111 0.172(1) 0.046(1) 0.093(1) 0.043(1) 0.021(1) 0.008(1)
C112 0.207(1) 0.049(1) 0.105(1) -0.070(1) 0.017(1) 0.013(1)
C113 0.230(1) 0.122(1) 0.107(1) -0.086(1) -0.008(1) 0.052(1)

loop_
_atom_type_symbol
_atom_type_description
_atom_type_scat_dispersion_real
_atom_type_scat_dispersion_imag
_atom_type_scat_source
C C 0.0033 0.0016 'International Tables Vol C Tables 4.2.6.8 and 6.1.1.4'
H H 0.0000 0.0000 'International Tables Vol C Tables 4.2.6.8 and 6.1.1.4'
N N 0.0061 0.0033 'International Tables Vol C Tables 4.2.6.8 and 6.1.1.4'
O O 0.0106 0.0060 'International Tables Vol C Tables 4.2.6.8 and 6.1.1.4'
Yb Yb -0.3850 5.5486 'International Tables Vol C Tables 4.2.6.8 and 6.1.1.4'

loop_
_geom_angle_atom_site_label_1
_geom_angle_atom_site_label_2
_geom_angle_atom_site_label_3
_geom_angle
_geom_angle_site_symmetry_1
_geom_angle_site_symmetry_3
N1 Yb1 N2 74.8(3) . .
N1 Yb1 N3 120.2(2) . .
N2 Yb1 N3 75.0(2) . .
N1 Yb1 N4 78.7(3) . .
N2 Yb1 N4 122.6(2) . .
N3 Yb1 N4 76.1(2) . .
N1 Yb1 O9 84.3(2) . .
N2 Yb1 O9 136.8(2) . .
N3 Yb1 O9 146.7(2) . .
N4 Yb1 O9 88.5(2) . .
N1 Yb1 O10 107.8(3) . .
N2 Yb1 O10 71.2(2) . .
N3 Yb1 O10 109.3(3) . .
N4 Yb1 O10 166.2(2) . .
O9 Yb1 O10 80.3(2) . .
N1 Yb1 Yb1 117.5(1) . 2
N2 Yb1 Yb1 149.7(2) . 2
N3 Yb1 Yb1 114.7(2) . 2
N4 Yb1 Yb1 87.7(2) . 2
O9 Yb1 Yb1 34.1(2) . 2
O10 Yb1 Yb1 78.6(2) . 2
N1 Yb1 O9 149.8(2) . 2
N2 Yb1 O9 134.4(3) . 2
N3 Yb1 O9 81.5(2) . 2
N4 Yb1 O9 87.7(2) . 2
O9 Yb1 O9 68.3(3) . 2
O10 Yb1 O9 80.8(2) . 2
Yb1 Yb1 O9 34.2(2) 2 2
Yb1 N1 C1 122.4(5) . .
Yb1 N1 C4 124.7(6) . .
C1 N1 C4 105.5(7) . .
Yb1 N2 C6 123.4(5) . .
Yb1 N2 C9 121.5(6) . .
C6 N2 C9 107.2(6) . .
Yb1 N3 C11 121.0(4) . .
Yb1 N3 C14 121.9(4) . .
C11 N3 C14 106.4(7) . .
Yb1 N4 C16 130.3(7) . .
Yb1 N4 C19 124.6(4) . .
C16 N4 C19 104.4(6) . .
N1 C1 C2 109.3(6) . .
N1 C1 C20 126.5(8) . .
C2 C1 C20 123.9(8) . .
C1 C2 C3 107.4(8) . .
C2 C3 C4 107.6(7) . .
N1 C4 C3 110.1(6) . .
N1 C4 C5 124.2(8) . .
C3 C4 C5 125.4(7) . .
C4 C5 C6 126.3(7) . .
C4 C5 C21 116.4(8) . .
C6 C5 C21 117.3(6) . .
N2 C6 C5 124.8(6) . .
N2 C6 C7 110.1(8) . .
C5 C6 C7 125.1(7) . .
C6 C7 C8 106.9(6) . .
C7 C8 C9 107.6(7) . .
N2 C9 C8 108.2(7) . .
N2 C9 C10 127.4(6) . .
C8 C9 C10 124.4(7) . .
C9 C10 C11 124.1(8) . .
C9 C10 C28 118.6(6) . .
C11 C10 C28 117.2(8) . .
N3 C11 C10 125.8(8) . .
N3 C11 C12 109.9(6) . .
C10 C11 C12 124.2(8) . .
C11 C12 C13 107.8(8) . .
C12 C13 C14 106.7(7) . .
N3 C14 C13 109.1(6) . .
N3 C14 C15 125.8(9) . .
C13 C14 C15 125.1(7) . .
C14 C15 C16 124.5(7) . .
C14 C15 C35 118.1(8) . .
C16 C15 C35 117.5(6) . .
N4 C16 C15 124.2(6) . .
N4 C16 C17 112.8(8) . .
C15 C16 C17 122.9(7) . .
C16 C17 C18 107.5(6) . .
C17 C18 C19 106.5(7) . .
N4 C19 C18 108.2(7) . .
N4 C19 C20 126.2(6) . .
C18 C19 C20 125.6(8) . .
C1 C20 C19 124.7(8) . .
C1 C20 C42 119.1(8) . .
C19 C20 C42 116.2(6) . .
C5 C21 C22 122.2(6) . .
C5 C21 C26 121.1(6) . .
C22 C21 C26 116.7(6) . .
C21 C22 C23 122.0(6) . .
C22 C23 C24 119.0(7) . .
C23 C24 C25 121.9(7) . .
C23 C24 O1 112.9(6) . .
C25 C24 O1 125.1(6) . .
C24 C25 C26 118.8(6) . .
C21 C26 C25 121.5(7) . .
C10 C28 C29 119.0(6) . .
C10 C28 C33 121.9(7) . .
C29 C28 C33 119.1(8) . .
C28 C29 C30 123.5(7) . .
C29 C30 C31 117.3(8) . .
C30 C31 C32 122.0(9) . .
C30 C31 O2 118.3(7) . .
C32 C31 O2 119.7(7) . .
C31 C32 C33 116.0(7) . .
C28 C33 C32 122.0(7) . .
C15 C35 C36 120.2(6) . .
C15 C35 C40 123.0(6) . .
C36 C35 C40 116.7(6) . .
C35 C36 C37 121.3(6) . .
C36 C37 C38 119.5(6) . .
C37 C38 C39 120.5(7) . .
C37 C38 O3 114.1(6) . .
C39 C38 O3 125.2(6) . .
C38 C39 C40 119.3(6) . .
C35 C40 C39 122.6(6) . .
C20 C42 C43 122.1(9) . .
C20 C42 C47 121.5(6) . .
C43 C42 C47 116.4(8) . .
C42 C43 C44 121.1(9) . .
C43 C44 C45 120.2(7) . .
C44 C45 C46 118.2(9) . .
C44 C45 O4 123.2(7) . .
C46 C45 O4 118.6(10) . .
C45 C46 C47 120.5(10) . .
C42 C47 C46 123.6(7) . .
C24 O1 C27 115.6(6) . .
C31 O2 C34 121.6(7) . .
C38 O3 C41 116.5(6) . .
C45 O4 C48 129.0(11) . .
Yb1 O9 Yb1 111.7(3) . 2
N5 Yb2 N6 78.8(2) . .
N5 Yb2 N7 124.6(2) . .
N6 Yb2 N7 77.3(3) . .
N5 Yb2 N8 76.3(3) . .
N6 Yb2 N8 126.6(2) . .
N7 Yb2 N8 79.3(2) . .
N5 Yb2 O11 140.5(3) . .
N6 Yb2 O11 84.8(2) . .
N7 Yb2 O11 85.4(3) . .
N8 Yb2 O11 139.8(3) . .
N5 Yb2 O12 85.7(3) . .
N6 Yb2 O12 82.6(3) . .
N7 Yb2 O12 138.3(3) . .
N8 Yb2 O12 140.4(3) . .
O11 Yb2 O12 56.5(4) . .
N5 Yb2 Yb2 118.5(2) . 2_466
N6 Yb2 Yb2 116.0(1) . 2_466
N7 Yb2 Yb2 116.9(2) . 2_466
N8 Yb2 Yb2 117.5(1) . 2_466
O11 Yb2 Yb2 41.1(2) . 2_466
O12 Yb2 Yb2 43.8(2) . 2_466
N5 Yb2 O11 86.1(3) . 2_466
N6 Yb2 O11 139.0(3) . 2_466
N7 Yb2 O11 140.1(3) . 2_466
N8 Yb2 O11 85.2(2) . 2_466
O11 Yb2 O11 83.2(3) . 2_466
O12 Yb2 O11 58.2(3) . 2_466
Yb2 Yb2 O11 42.2(2) 2_466 2_466
N5 Yb2 O12 139.5(3) . 2_466
N6 Yb2 O12 139.3(3) . 2_466
N7 Yb2 O12 85.1(3) . 2_466
N8 Yb2 O12 84.5(2) . 2_466
O11 Yb2 O12 57.2(3) . 2_466
O12 Yb2 O12 87.0(4) . 2_466
Yb2 Yb2 O12 43.2(2) 2_466 2_466
O11 Yb2 O12 56.7(4) 2_466 2_466
Yb2 N5 C49 125.8(5) . .
Yb2 N5 C52 122.2(4) . .
C49 N5 C52 105.5(8) . .
Yb2 N6 C54 123.9(5) . .
Yb2 N6 C57 124.1(6) . .
C54 N6 C57 108.0(6) . .
Yb2 N7 C59 122.3(6) . .
Yb2 N7 C62 121.5(5) . .
C59 N7 C62 106.3(8) . .
Yb2 N8 C64 123.2(5) . .
Yb2 N8 C67 130.3(7) . .
C64 N8 C67 105.3(6) . .
N5 C49 C50 108.7(7) . .
N5 C49 C68 123.6(9) . .
C50 C49 C68 127.7(7) . .
C49 C50 C51 110.4(7) . .
C50 C51 C52 104.2(8) . .
N5 C52 C51 110.9(6) . .
N5 C52 C53 124.6(8) . .
C51 C52 C53 124.3(8) . .
C52 C53 C54 124.9(8) . .
C52 C53 C69 115.2(8) . .
C54 C53 C69 119.9(6) . .
N6 C54 C53 127.6(6) . .
N6 C54 C55 110.1(8) . .
C53 C54 C55 122.2(8) . .
C54 C55 C56 104.7(7) . .
C55 C56 C57 110.2(6) . .
N6 C57 C56 106.9(8) . .
N6 C57 C58 126.3(6) . .
C56 C57 C58 126.8(7) . .
C57 C58 C59 126.8(7) . .
C57 C58 C76 116.4(6) . .
C59 C58 C76 116.8(9) . .
N7 C59 C58 124.0(9) . .
N7 C59 C60 109.1(7) . .
C58 C59 C60 126.9(7) . .
C59 C60 C61 107.1(8) . .
C60 C61 C62 110.5(9) . .
N7 C62 C61 107.0(6) . .
N7 C62 C63 124.7(8) . .
C61 C62 C63 128.3(8) . .
C62 C63 C64 124.6(8) . .
C62 C63 C83 117.8(8) . .
C64 C63 C83 117.6(6) . .
N8 C64 C63 127.5(6) . .
N8 C64 C65 107.1(7) . .
C63 C64 C65 125.2(9) . .
C64 C65 C66 107.6(8) . .
C65 C66 C67 109.0(7) . .
N8 C67 C66 111.0(8) . .
N8 C67 C68 125.1(7) . .
C66 C67 C68 123.9(7) . .
C49 C68 C67 125.4(7) . .
C49 C68 C90 116.4(8) . .
C67 C68 C90 117.9(7) . .
C53 C69 C70 122.4(6) . .
C53 C69 C74 120.2(8) . .
C70 C69 C74 117.4(9) . .
C69 C70 C71 122.5(7) . .
C70 C71 C72 119.0(9) . .
C71 C72 C73 120.1(9) . .
C71 C72 O5 117.1(8) . .
C73 C72 O5 122.7(7) . .
C72 C73 C74 118.0(7) . .
C69 C74 C73 122.8(9) . .
C58 C76 C77 122.6(6) . .
C58 C76 C81 121.8(7) . .
C77 C76 C81 115.6(7) . .
C76 C77 C78 121.6(6) . .
C77 C78 C79 120.2(7) . .
C78 C79 C80 118.2(7) . .
C78 C79 O6 115.2(7) . .
C80 C79 O6 126.5(7) . .
C79 C80 C81 121.1(7) . .
C76 C81 C80 123.2(7) . .
C63 C83 C84 123.8(6) . .
C63 C83 C88 118.6(9) . .
C84 C83 C88 117.6(9) . .
C83 C84 C85 120.0(7) . .
C84 C85 C86 121.0(9) . .
C85 C86 C87 120.5(9) . .
C85 C86 O7 122.8(9) . .
C87 C86 O7 116.6(7) . .
C86 C87 C88 118.8(7) . .
C83 C88 C87 121.9(9) . .
C68 C90 C91 123.5(6) . .
C68 C90 C95 119.5(7) . .
C91 C90 C95 117.0(7) . .
C90 C91 C92 123.5(6) . .
C91 C92 C93 119.9(7) . .
C92 C93 C94 118.3(7) . .
C92 C93 O8 128.6(7) . .
C94 C93 O8 112.9(6) . .
C93 C94 C95 118.3(6) . .
C90 C95 C94 122.9(7) . .
C72 O5 C75 121.5(8) . .
C79 O6 C82 117.6(7) . .
C86 O7 C89 116.6(6) . .
C93 O8 C96 116.0(6) . .
Yb2 O11 Yb2 96.8(3) . 2_464
Yb2 O12 Yb2 93.0(4) . 2_464
C102 C101 C107 119.7(6) . .
C106 C101 C107 119.2(5) . .
C109 C108 C110 114.1(7) . 2_565
C108 C109 C110 122.5(9) . .
C109 C110 C108 123.4(10) . 2_565
C112 C111 C113 114.5(8) . 2_465
C111 C112 C113 122.2(10) . .
C112 C113 C111 121.8(9) . 2_465

loop_
_geom_bond_atom_site_label_1
_geom_bond_atom_site_label_2
_geom_bond_distance
_geom_bond_site_symmetry_2
Yb1 N1 2.357(9) .
Yb1 N2 2.373(6) .
Yb1 N3 2.343(7) .
Yb1 N4 2.271(6) .
Yb1 O9 2.255(5) .
Yb1 O10 2.389(6) .
Yb1 Yb1 3.724(1) 2
Yb1 O9 2.247(7) 2
N1 C1 1.403(11) .
N1 C4 1.372(9) .
N2 C6 1.385(10) .
N2 C9 1.374(12) .
N3 C11 1.372(11) .
N3 C14 1.393(9) .
N4 C16 1.366(9) .
N4 C19 1.477(13) .
C1 C2 1.452(13) .
C1 C20 1.392(9) .
C2 C3 1.335(9) .
C3 C4 1.454(14) .
C4 C5 1.390(10) .
C5 C6 1.417(13) .
C5 C21 1.519(10) .
C6 C7 1.447(10) .
C7 C8 1.351(14) .
C8 C9 1.484(9) .
C9 C10 1.378(12) .
C10 C11 1.401(9) .
C10 C28 1.510(12) .
C11 C12 1.452(12) .
C12 C13 1.349(9) .
C13 C14 1.469(14) .
C14 C15 1.382(10) .
C15 C16 1.407(13) .
C15 C35 1.489(10) .
C16 C17 1.421(10) .
C17 C18 1.404(14) .
C18 C19 1.460(8) .
C19 C20 1.400(12) .
C20 C42 1.473(12) .
C21 C22 1.394(10) .
C21 C26 1.409(9) .
C22 C23 1.398(10) .
C23 C24 1.350(9) .
C24 C25 1.385(10) .
C24 O1 1.363(9) .
C25 C26 1.386(10) .
C27 O1 1.421(9) .
C28 C29 1.371(11) .
C28 C33 1.341(10) .
C29 C30 1.355(14) .
C30 C31 1.370(11) .
C31 C32 1.429(11) .
C31 O2 1.430(13) .
C32 C33 1.401(13) .
C34 O2 1.440(11) .
C35 C36 1.396(10) .
C35 C40 1.372(9) .
C36 C37 1.372(10) .
C37 C38 1.381(10) .
C38 C39 1.351(10) .
C38 O3 1.392(9) .
C39 C40 1.374(10) .
C41 O3 1.464(9) .
C42 C43 1.347(9) .
C42 C47 1.351(14) .
C43 C44 1.423(13) .
C44 C45 1.382(15) .
C45 C46 1.321(10) .
C45 O4 1.379(13) .
C46 C47 1.396(14) .
C48 O4 1.213(10) .
O9 Yb1 2.247(7) 2
Yb2 N5 2.301(8) .
Yb2 N6 2.302(6) .
Yb2 N7 2.335(9) .
Yb2 N8 2.274(6) .
Yb2 O11 2.370(8) .
Yb2 O12 2.401(9) .
Yb2 Yb2 3.505(1) 2_466
Yb2 O11 2.318(8) 2_466
Yb2 O12 2.430(9) 2_466
N5 C49 1.397(9) .
N5 C52 1.427(12) .
N6 C54 1.395(13) .
N6 C57 1.371(10) .
N7 C59 1.412(9) .
N7 C62 1.407(12) .
N8 C64 1.463(13) .
N8 C67 1.362(10) .
C49 C50 1.406(14) .
C49 C68 1.405(11) .
C50 C51 1.406(9) .
C51 C52 1.423(13) .
C52 C53 1.432(9) .
C53 C54 1.387(13) .
C53 C69 1.504(13) .
C54 C55 1.442(9) .
C55 C56 1.368(14) .
C56 C57 1.454(11) .
C57 C58 1.401(14) .
C58 C59 1.360(11) .
C58 C76 1.476(10) .
C59 C60 1.427(15) .
C60 C61 1.335(9) .
C61 C62 1.433(13) .
C62 C63 1.439(9) .
C63 C64 1.382(13) .
C63 C83 1.483(13) .
C64 C65 1.461(9) .
C65 C66 1.342(14) .
C66 C67 1.429(11) .
C67 C68 1.375(14) .
C68 C90 1.480(10) .
C69 C70 1.376(12) .
C69 C74 1.291(10) .
C70 C71 1.339(14) .
C71 C72 1.338(10) .
C72 C73 1.367(13) .
C72 O5 1.435(13) .
C73 C74 1.385(14) .
C75 O5 1.399(10) .
C76 C77 1.360(11) .
C76 C81 1.361(10) .
C77 C78 1.420(11) .
C78 C79 1.389(10) .
C79 C80 1.307(12) .
C79 O6 1.382(10) .
C80 C81 1.412(11) .
C82 O6 1.344(10) .
C83 C84 1.374(14) .
C83 C88 1.362(9) .
C84 C85 1.397(13) .
C85 C86 1.325(10) .
C86 C87 1.358(14) .
C86 O7 1.406(13) .
C87 C88 1.393(14) .
C89 O7 1.337(14) .
C90 C91 1.383(11) .
C90 C95 1.334(9) .
C91 C92 1.353(10) .
C92 C93 1.373(9) .
C93 C94 1.421(11) .
C93 O8 1.382(9) .
C94 C95 1.400(10) .
C96 O8 1.398(10) .
O11 Yb2 2.318(8) 2_466
O12 Yb2 2.430(9) 2_466
C101 C107 1.501(10) .
C108 C109 1.381(14) .
C108 C110 1.283(15) 2_565
C109 C110 1.380(9) .
C110 C108 1.283(15) 2_565
C111 C112 1.379(12) .
C111 C113 1.135(17) 2_465
C112 C113 1.380(10) .
C113 C111 1.135(17) 2_465
